data_1536814
loop_
_publ_author_name
'Fahy, S.'
'Hamann, D.R.'

_publ_section_title
;
 Electronic and structural properties of Ca Si2
;
_journal_name_full 'Physical Review, Serie 3. B - Condensed Matter (18,1978-)'
_journal_page_first 7587
_journal_page_last 7592
_journal_volume 41
_journal_year 1990
_chemical_formula_sum 'Ca Si2'
_space_group_IT_number 164
_symmetry_space_group_name_Hall '-P 3 2"'
_symmetry_space_group_name_H-M 'P -3 m 1'
_cell_angle_alpha 90
_cell_angle_beta 90
_cell_angle_gamma 120
_cell_formula_units_Z 1
_cell_length_a 3.85
_cell_length_b 3.85
_cell_length_c 5.2
_cell_volume 66.751
_citation_journal_id_ASTM PRBMDO
_cod_data_source_file Fahy_PRBMDO_1990_1817.cif
_cod_data_source_block Ca1Si2
_cod_original_cell_volume 66.75063
_cod_original_formula_sum 'Ca1 Si2'
_cod_database_code 1536814

loop_
_symmetry_equiv_pos_as_xyz
x,y,z
-y,x-y,z
-x+y,-x,z
y,x,-z
-x,-x+y,-z
x-y,-y,-z
-x,-y,-z
y,-x+y,-z
x-y,x,-z
-y,-x,z
x,x-y,z
-x+y,y,z

loop_
_atom_site_label
_atom_site_type_symbol
_atom_site_fract_x
_atom_site_fract_y
_atom_site_fract_z
_atom_site_occupancy
_atom_site_U_iso_or_equiv
Ca1 Ca+2 0 0 0 1 0.0
Si1 Si-1 0.3333 0.6667 0.4 1 0.0
